data_1546575
loop_
_publ_author_name
'Gunawardana, C. A.'
'Desper, J.'
'Sinha, A. S.'
'&#x00D0;akovi\'c, M.'
'Aaker\"oy, C. B.'

_publ_section_title
;
 Competition and selectivity in supramolecular synthesis: structural
 landscape around 1-(pyridylmethyl)-2,2&#x2032;-biimidazoles
;
_journal_name_full 'Faraday Discuss.'
_journal_paper_doi 10.1039/C7FD00080D
_journal_year 2017
_chemical_formula_moiety 'C12 H11 N5, 0.5(C12 H22 O4)'
_chemical_formula_sum 'C18 H22 N5 O2'
_chemical_formula_weight 340.40
_space_group_crystal_system triclinic
_space_group_IT_number 2
_space_group_name_Hall '-P 1'
_space_group_name_H-M_alt 'P -1'
_symmetry_space_group_name_Hall '-P 1'
_symmetry_space_group_name_H-M 'P -1'
_atom_sites_solution_hydrogens mixed
_audit_creation_method SHELXL-2014/7
_audit_update_record
;
2017-02-17 deposited with the CCDC.
2017-04-04 downloaded from the CCDC.
;
_cell_angle_alpha 81.583(5)
_cell_angle_beta 85.500(6)
_cell_angle_gamma 70.615(5)
_cell_formula_units_Z 2
_cell_length_a 5.2936(3)
_cell_length_b 7.9437(5)
_cell_length_c 22.8847(13)
_cell_measurement_reflns_used 1919
_cell_measurement_temperature 296(2)
_cell_measurement_theta_max 27.4450
_cell_measurement_theta_min 4.4600
_cell_volume 897.53(10)
_computing_cell_refinement
;
CrysAlisPro, Agilent Technologies, Version 1.171.37.35 
;
_computing_data_collection
;
CrysAlisPro, Agilent Technologies, Version 1.171.37.35
;
_computing_data_reduction
;
CrysAlisPro, Agilent Technologies, Version 1.171.37.35 
;
_computing_molecular_graphics
;
Mercury (Bruno et al., 2002)
;
_computing_publication_material
;
SHELXL-2013 (Sheldrick, 2013) and PLATON (Spek, 2003)
;
_computing_structure_refinement
;
SHELXL-2014/7 (Sheldrick, 2014)
;
_computing_structure_solution
;
SHELXS-2014/7 (Sheldrick, 2014)
;
_diffrn_ambient_temperature 296(2)
_diffrn_detector_area_resol_mean 16.3426
_diffrn_measured_fraction_theta_full 0.994
_diffrn_measured_fraction_theta_max 0.994
_diffrn_measurement_device_type 'Xcalibur, Sapphire3'
_diffrn_measurement_method '\w scans'
_diffrn_radiation_type MoK\a
_diffrn_radiation_wavelength 0.71073
_diffrn_reflns_av_R_equivalents 0.0265
_diffrn_reflns_av_unetI/netI 0.0446
_diffrn_reflns_Laue_measured_fraction_full 0.994
_diffrn_reflns_Laue_measured_fraction_max 0.994
_diffrn_reflns_limit_h_max 6
_diffrn_reflns_limit_h_min -6
_diffrn_reflns_limit_k_max 9
_diffrn_reflns_limit_k_min -9
_diffrn_reflns_limit_l_max 26
_diffrn_reflns_limit_l_min -27
_diffrn_reflns_number 7915
_diffrn_reflns_point_group_measured_fraction_full 0.994
_diffrn_reflns_point_group_measured_fraction_max 0.994
_diffrn_reflns_theta_full 24.999
_diffrn_reflns_theta_max 24.999
_diffrn_reflns_theta_min 4.293
_diffrn_source 'Enhance (Mo) X-ray Source'
_exptl_absorpt_coefficient_mu 0.086
_exptl_absorpt_correction_T_max 1.00000
_exptl_absorpt_correction_T_min 0.94523
_exptl_absorpt_correction_type multi-scan
_exptl_absorpt_process_details
;
CrysAlisPro, Agilent Technologies,
Version 1.171.37.35 (release 13-08-2014 CrysAlis171 .NET)
(compiled Aug 13 2014,18:06:01)
Empirical absorption correction using spherical harmonics,
 implemented in SCALE3 ABSPACK scaling algorithm.
;
_exptl_crystal_colour red
_exptl_crystal_density_diffrn 1.260
_exptl_crystal_description block
_exptl_crystal_F_000 362
_exptl_crystal_size_max 0.51
_exptl_crystal_size_mid 0.36
_exptl_crystal_size_min 0.30
_refine_diff_density_max 0.159
_refine_diff_density_min -0.172
_refine_diff_density_rms 0.030
_refine_ls_extinction_method none
_refine_ls_goodness_of_fit_ref 1.095
_refine_ls_hydrogen_treatment mixed
_refine_ls_matrix_type full
_refine_ls_number_parameters 234
_refine_ls_number_reflns 3140
_refine_ls_number_restraints 0
_refine_ls_restrained_S_all 1.095
_refine_ls_R_factor_all 0.0973
_refine_ls_R_factor_gt 0.0654
_refine_ls_shift/su_max 0.000
_refine_ls_shift/su_mean 0.000
_refine_ls_structure_factor_coef Fsqd
_refine_ls_weighting_details 'w=1/[\s^2^(Fo^2^)+(0.0541P)^2^+0.2412P] where P=(Fo^2^+2Fc^2^)/3'
_refine_ls_weighting_scheme calc
_refine_ls_wR_factor_gt 0.1401
_refine_ls_wR_factor_ref 0.1569
_reflns_Friedel_coverage 0.000
_reflns_number_gt 2254
_reflns_number_total 3140
_reflns_threshold_expression 'I > 2\s(I)'
_cod_data_source_file c7fd00080d2.cif
_cod_data_source_block A1HBD6
_cod_database_code 1546575
_shelx_space_group_comment
;
The symmetry employed for this shelxl refinement is uniquely defined
by the following loop, which should always be used as a source of
symmetry information in preference to the above space-group names.
They are only intended as comments.
;
_shelxl_version_number 2013-4

loop_
_space_group_symop_operation_xyz
'x, y, z'
'-x, -y, -z'

loop_
_atom_site_label
_atom_site_type_symbol
_atom_site_fract_x
_atom_site_fract_y
_atom_site_fract_z
_atom_site_U_iso_or_equiv
_atom_site_adp_type
_atom_site_occupancy
_atom_site_site_symmetry_order
_atom_site_calc_flag
_atom_site_refinement_flags_posn
_atom_site_refinement_flags_adp
O1 O 0.7326(4) 1.0200(3) 0.18557(9) 0.0801(7) Uani 1 1 d . .
O2 O 0.7980(4) 0.7706(3) 0.14596(10) 0.0787(7) Uani 1 1 d . .
N1 N 0.1287(4) 0.9729(3) 0.32967(9) 0.0515(6) Uani 1 1 d . .
N2 N -0.0718(4) 1.0558(3) 0.41466(10) 0.0643(7) Uani 1 1 d . .
N3 N 0.5868(5) 0.7159(4) 0.39931(13) 0.0986(10) Uani 1 1 d . .
N4 N 0.3870(5) 0.8229(4) 0.48096(12) 0.0852(9) Uani 1 1 d . .
N5 N 0.4629(4) 0.6512(3) 0.22548(10) 0.0579(6) Uani 1 1 d . .
C1 C 0.1479(5) 0.9525(3) 0.38963(12) 0.0512(6) Uani 1 1 d . .
C2 C 0.3741(5) 0.8314(4) 0.42199(13) 0.0630(7) Uani 1 1 d . .
C3 C 0.6224(8) 0.6978(7) 0.49719(18) 0.145(2) Uani 1 1 d . .
H3 H 0.6887 0.6623 0.5351 0.174 Uiso 1 1 calc R U
C4 C 0.7410(8) 0.6351(7) 0.44682(19) 0.154(2) Uani 1 1 d . .
H4 H 0.9082 0.5473 0.4448 0.185 Uiso 1 1 calc R U
C5 C -0.1183(6) 1.0939(4) 0.31670(13) 0.0637(8) Uani 1 1 d . .
H5 H -0.1904 1.1337 0.2794 0.076 Uiso 1 1 calc R U
C6 C -0.2367(6) 1.1443(4) 0.36825(13) 0.0726(9) Uani 1 1 d . .
H6 H -0.4067 1.2276 0.3722 0.087 Uiso 1 1 calc R U
C7 C 0.3268(5) 0.8894(3) 0.28560(12) 0.0572(7) Uani 1 1 d . .
H7A H 0.5045 0.8655 0.3000 0.069 Uiso 1 1 calc R U
H7B H 0.3078 0.9737 0.2497 0.069 Uiso 1 1 calc R U
C8 C 0.3043(5) 0.7169(3) 0.27089(11) 0.0480(6) Uani 1 1 d . .
C9 C 0.1352(5) 0.6329(3) 0.30060(13) 0.0616(7) Uani 1 1 d . .
H9 H 0.0248 0.6821 0.3317 0.074 Uiso 1 1 calc R U
C10 C 0.1313(7) 0.4736(4) 0.28364(16) 0.0785(9) Uani 1 1 d . .
H10 H 0.0183 0.4139 0.3030 0.094 Uiso 1 1 calc R U
C11 C 0.2978(7) 0.4054(4) 0.23761(16) 0.0825(10) Uani 1 1 d . .
H11 H 0.3011 0.2980 0.2254 0.099 Uiso 1 1 calc R U
C12 C 0.4570(6) 0.4980(4) 0.21034(15) 0.0739(9) Uani 1 1 d . .
H12 H 0.5689 0.4511 0.1791 0.089 Uiso 1 1 calc R U
C13 C 0.8399(5) 0.9241(4) 0.14895(12) 0.0551(7) Uani 1 1 d . .
C14 C 1.0286(5) 0.9656(4) 0.10137(13) 0.0629(8) Uani 1 1 d . .
H14A H 0.9553 0.9707 0.0634 0.075 Uiso 1 1 calc R U
H14B H 1.1971 0.8675 0.1041 0.075 Uiso 1 1 calc R U
C15 C 1.0843(5) 1.1392(4) 0.10317(12) 0.0593(7) Uani 1 1 d . .
H15A H 1.1761 1.1292 0.1392 0.071 Uiso 1 1 calc R U
H15B H 0.9149 1.2358 0.1047 0.071 Uiso 1 1 calc R U
C16 C 1.2516(5) 1.1890(4) 0.05114(12) 0.0594(7) Uani 1 1 d . .
H16A H 1.4202 1.0916 0.0495 0.071 Uiso 1 1 calc R U
H16B H 1.1590 1.1995 0.0152 0.071 Uiso 1 1 calc R U
C17 C 1.3106(5) 1.3610(4) 0.05252(12) 0.0599(7) Uani 1 1 d . .
H17A H 1.4079 1.3491 0.0879 0.072 Uiso 1 1 calc R U
H17B H 1.1421 1.4577 0.0554 0.072 Uiso 1 1 calc R U
C18 C 1.4714(5) 1.4135(4) -0.00046(12) 0.0627(7) Uani 1 1 d . .
H18A H 1.6406 1.3173 -0.0031 0.075 Uiso 1 1 calc R U
H18B H 1.3750 1.4241 -0.0359 0.075 Uiso 1 1 calc R U
H1O H 0.682(7) 0.731(5) 0.1772(18) 0.116(13) Uiso 1 1 d . .
H1N H 0.268(7) 0.880(4) 0.5048(15) 0.089(11) Uiso 1 1 d . .

loop_
_atom_site_aniso_label
_atom_site_aniso_U_11
_atom_site_aniso_U_22
_atom_site_aniso_U_33
_atom_site_aniso_U_23
_atom_site_aniso_U_13
_atom_site_aniso_U_12
O1 0.0990(16) 0.0893(14) 0.0640(14) -0.0345(12) 0.0325(12) -0.0441(12)
O2 0.0948(16) 0.0797(14) 0.0746(16) -0.0315(12) 0.0294(13) -0.0438(12)
N1 0.0639(14) 0.0527(12) 0.0427(13) -0.0146(10) 0.0081(10) -0.0241(11)
N2 0.0609(14) 0.0724(15) 0.0505(15) -0.0212(12) 0.0019(12) -0.0049(11)
N3 0.0728(18) 0.121(2) 0.0606(19) -0.0155(17) 0.0160(15) 0.0211(16)
N4 0.0592(17) 0.118(2) 0.0491(17) -0.0162(16) 0.0067(13) 0.0114(15)
N5 0.0625(14) 0.0620(13) 0.0526(15) -0.0228(11) 0.0086(11) -0.0204(11)
C1 0.0511(15) 0.0555(15) 0.0483(17) -0.0171(13) 0.0074(12) -0.0167(12)
C2 0.0551(17) 0.0747(18) 0.0500(18) -0.0140(15) 0.0085(13) -0.0089(14)
C3 0.080(3) 0.207(5) 0.067(3) -0.007(3) 0.000(2) 0.058(3)
C4 0.089(3) 0.202(5) 0.079(3) -0.006(3) 0.012(2) 0.066(3)
C5 0.0717(19) 0.0663(17) 0.0516(18) -0.0137(14) -0.0066(14) -0.0167(15)
C6 0.0649(19) 0.079(2) 0.059(2) -0.0191(16) -0.0061(15) 0.0027(15)
C7 0.0716(18) 0.0629(16) 0.0466(17) -0.0196(13) 0.0153(13) -0.0328(14)
C8 0.0492(14) 0.0506(14) 0.0447(15) -0.0103(12) 0.0001(11) -0.0157(11)
C9 0.0644(17) 0.0586(16) 0.067(2) -0.0161(14) 0.0110(14) -0.0260(14)
C10 0.086(2) 0.0597(17) 0.100(3) -0.0069(18) -0.0004(19) -0.0397(16)
C11 0.100(3) 0.0553(17) 0.099(3) -0.0293(18) -0.003(2) -0.0262(18)
C12 0.082(2) 0.0664(19) 0.077(2) -0.0313(17) 0.0073(17) -0.0210(16)
C13 0.0530(15) 0.0672(17) 0.0464(17) -0.0140(14) -0.0002(12) -0.0186(13)
C14 0.0567(17) 0.0774(18) 0.0549(18) -0.0204(15) 0.0095(13) -0.0198(14)
C15 0.0519(15) 0.0770(18) 0.0521(18) -0.0156(14) 0.0039(13) -0.0234(13)
C16 0.0493(15) 0.0779(18) 0.0531(18) -0.0143(14) 0.0031(13) -0.0219(13)
C17 0.0492(15) 0.0794(18) 0.0546(18) -0.0144(15) 0.0043(13) -0.0242(14)
C18 0.0484(15) 0.088(2) 0.0553(18) -0.0171(15) 0.0050(13) -0.0247(14)

loop_
_atom_type_symbol
_atom_type_description
_atom_type_scat_dispersion_real
_atom_type_scat_dispersion_imag
_atom_type_scat_source
C C 0.0033 0.0016 'International Tables Vol C Tables 4.2.6.8 and 6.1.1.4'
H H 0.0000 0.0000 'International Tables Vol C Tables 4.2.6.8 and 6.1.1.4'
N N 0.0061 0.0033 'International Tables Vol C Tables 4.2.6.8 and 6.1.1.4'
O O 0.0106 0.0060 'International Tables Vol C Tables 4.2.6.8 and 6.1.1.4'

loop_
_geom_angle_atom_site_label_1
_geom_angle_atom_site_label_2
_geom_angle_atom_site_label_3
_geom_angle
_geom_angle_site_symmetry_1
C13 O2 H1O 118(2) .
C5 N1 C1 106.7(2) .
C5 N1 C7 124.3(2) .
C1 N1 C7 129.0(2) .
C1 N2 C6 104.7(2) .
C2 N3 C4 103.6(3) .
C2 N4 C3 107.2(3) .
C2 N4 H1N 128(2) .
C3 N4 H1N 125(2) .
C12 N5 C8 117.8(2) .
N2 C1 N1 111.3(2) .
N2 C1 C2 124.0(2) .
N1 C1 C2 124.7(2) .
N3 C2 N4 112.1(3) .
N3 C2 C1 125.9(3) .
N4 C2 C1 122.1(2) .
C4 C3 N4 105.4(4) .
C4 C3 H3 127.3 .
N4 C3 H3 127.3 .
C3 C4 N3 111.8(3) .
C3 C4 H4 124.1 .
N3 C4 H4 124.1 .
C6 C5 N1 106.6(2) .
C6 C5 H5 126.7 .
N1 C5 H5 126.7 .
C5 C6 N2 110.7(2) .
C5 C6 H6 124.6 .
N2 C6 H6 124.6 .
N1 C7 C8 114.0(2) .
N1 C7 H7A 108.8 .
C8 C7 H7A 108.8 .
N1 C7 H7B 108.8 .
C8 C7 H7B 108.8 .
H7A C7 H7B 107.7 .
N5 C8 C9 122.1(2) .
N5 C8 C7 114.2(2) .
C9 C8 C7 123.6(2) .
C8 C9 C10 118.9(3) .
C8 C9 H9 120.5 .
C10 C9 H9 120.5 .
C11 C10 C9 118.6(3) .
C11 C10 H10 120.7 .
C9 C10 H10 120.7 .
C12 C11 C10 118.6(3) .
C12 C11 H11 120.7 .
C10 C11 H11 120.7 .
N5 C12 C11 123.9(3) .
N5 C12 H12 118.0 .
C11 C12 H12 118.0 .
O1 C13 O2 122.8(3) .
O1 C13 C14 124.2(3) .
O2 C13 C14 113.0(2) .
C13 C14 C15 115.0(2) .
C13 C14 H14A 108.5 .
C15 C14 H14A 108.5 .
C13 C14 H14B 108.5 .
C15 C14 H14B 108.5 .
H14A C14 H14B 107.5 .
C14 C15 C16 114.3(2) .
C14 C15 H15A 108.7 .
C16 C15 H15A 108.7 .
C14 C15 H15B 108.7 .
C16 C15 H15B 108.7 .
H15A C15 H15B 107.6 .
C17 C16 C15 114.9(2) .
C17 C16 H16A 108.5 .
C15 C16 H16A 108.5 .
C17 C16 H16B 108.5 .
C15 C16 H16B 108.5 .
H16A C16 H16B 107.5 .
C16 C17 C18 114.9(2) .
C16 C17 H17A 108.5 .
C18 C17 H17A 108.5 .
C16 C17 H17B 108.5 .
C18 C17 H17B 108.5 .
H17A C17 H17B 107.5 .
C18 C18 C17 115.1(3) 2_885
C18 C18 H18A 108.5 2_885
C17 C18 H18A 108.5 .
C18 C18 H18B 108.5 2_885
C17 C18 H18B 108.5 .
H18A C18 H18B 107.5 .

loop_
_geom_bond_atom_site_label_1
_geom_bond_atom_site_label_2
_geom_bond_distance
_geom_bond_site_symmetry_2
O1 C13 1.196(3) .
O2 C13 1.322(3) .
O2 H1O 0.99(4) .
N1 C5 1.366(3) .
N1 C1 1.366(3) .
N1 C7 1.458(3) .
N2 C1 1.324(3) .
N2 C6 1.380(3) .
N3 C2 1.319(3) .
N3 C4 1.359(5) .
N4 C2 1.347(4) .
N4 C3 1.349(4) .
N4 H1N 0.86(3) .
N5 C12 1.324(3) .
N5 C8 1.337(3) .
C1 C2 1.440(4) .
C3 C4 1.348(5) .
C3 H3 0.9300 .
C4 H4 0.9300 .
C5 C6 1.342(4) .
C5 H5 0.9300 .
C6 H6 0.9300 .
C7 C8 1.502(3) .
C7 H7A 0.9700 .
C7 H7B 0.9700 .
C8 C9 1.370(4) .
C9 C10 1.383(4) .
C9 H9 0.9300 .
C10 C11 1.373(4) .
C10 H10 0.9300 .
C11 C12 1.355(4) .
C11 H11 0.9300 .
C12 H12 0.9300 .
C13 C14 1.495(4) .
C14 C15 1.509(4) .
C14 H14A 0.9700 .
C14 H14B 0.9700 .
C15 C16 1.512(4) .
C15 H15A 0.9700 .
C15 H15B 0.9700 .
C16 C17 1.505(4) .
C16 H16A 0.9700 .
C16 H16B 0.9700 .
C17 C18 1.515(4) .
C17 H17A 0.9700 .
C17 H17B 0.9700 .
C18 C18 1.505(5) 2_885
C18 H18A 0.9700 .
C18 H18B 0.9700 .

loop_
_geom_hbond_atom_site_label_D
_geom_hbond_atom_site_label_H
_geom_hbond_atom_site_label_A
_geom_hbond_distance_DH
_geom_hbond_distance_HA
_geom_hbond_distance_DA
_geom_hbond_angle_DHA
_geom_hbond_site_symmetry_A
C5 H5 O1 0.93 2.56 3.342(4) 142.2 1_455
C7 H7A N3 0.97 2.41 2.970(4) 116.6 .
C9 H9 N3 0.93 2.64 3.479(4) 149.8 1_455
O2 H1O N5 0.99(4) 1.75(4) 2.732(3) 173(3) .
N4 H1N N2 0.86(3) 2.09(3) 2.898(4) 158(3) 2_576
C5 H5 O1 0.93 2.56 3.342(4) 142.2 1_455
C7 H7A N3 0.97 2.41 2.970(4) 116.6 .
C9 H9 N3 0.93 2.64 3.479(4) 149.8 1_455
O2 H1O N5 0.99(4) 1.75(4) 2.732(3) 173(3) .
N4 H1N N2 0.86(3) 2.09(3) 2.898(4) 158(3) 2_576

loop_
_geom_torsion_atom_site_label_1
_geom_torsion_atom_site_label_2
_geom_torsion_atom_site_label_3
_geom_torsion_atom_site_label_4
_geom_torsion
_geom_torsion_site_symmetry_4
C6 N2 C1 N1 0.3(3) .
C6 N2 C1 C2 -178.2(3) .
C5 N1 C1 N2 -0.8(3) .
C7 N1 C1 N2 177.9(2) .
C5 N1 C1 C2 177.7(2) .
C7 N1 C1 C2 -3.6(4) .
C4 N3 C2 N4 -1.4(4) .
C4 N3 C2 C1 179.6(4) .
C3 N4 C2 N3 1.1(5) .
C3 N4 C2 C1 -179.8(3) .
N2 C1 C2 N3 174.1(3) .
N1 C1 C2 N3 -4.2(5) .
N2 C1 C2 N4 -4.8(4) .
N1 C1 C2 N4 176.9(3) .
C2 N4 C3 C4 -0.3(6) .
N4 C3 C4 N3 -0.5(7) .
C2 N3 C4 C3 1.1(6) .
C1 N1 C5 C6 1.0(3) .
C7 N1 C5 C6 -177.8(2) .
N1 C5 C6 N2 -0.9(3) .
C1 N2 C6 C5 0.4(3) .
C5 N1 C7 C8 -89.5(3) .
C1 N1 C7 C8 92.0(3) .
C12 N5 C8 C9 -1.4(4) .
C12 N5 C8 C7 179.1(2) .
N1 C7 C8 N5 172.2(2) .
N1 C7 C8 C9 -7.3(4) .
N5 C8 C9 C10 1.0(4) .
C7 C8 C9 C10 -179.6(3) .
C8 C9 C10 C11 0.1(5) .
C9 C10 C11 C12 -0.6(5) .
C8 N5 C12 C11 0.9(5) .
C10 C11 C12 N5 0.2(5) .
O1 C13 C14 C15 1.7(4) .
O2 C13 C14 C15 -179.6(2) .
C13 C14 C15 C16 -173.8(2) .
C14 C15 C16 C17 -179.6(2) .
C15 C16 C17 C18 -178.3(2) .
C16 C17 C18 C18 179.4(3) 2_885
